data_4344338
loop_
_publ_author_name
'Passmore, J.'
'Sutherland, G.W.'
'Taylor, P.'
'Whidden, T.K.'
'White, P.S.'

_publ_section_title
;
 Preparations and X-ray Crystal Structures of Iodo-cyclo-heptasulfur
 Hexafluoroantimonate(V) and Hexafluoroarsenate(V), S7 I Sb F6 and S7 I As
 F6
;
_journal_name_full 'Inorganic Chemistry'
_journal_page_first 3839
_journal_page_last 3845
_journal_volume 20
_journal_year 1981
_chemical_formula_sum 'F6 I S7 Sb'
_chemical_name_systematic 'S7 I Sb F6'
_space_group_IT_number 19
_symmetry_space_group_name_Hall 'P 2ac 2ab'
_symmetry_space_group_name_H-M 'P 21 21 21'
_cell_angle_alpha 90
_cell_angle_beta 90
_cell_angle_gamma 90
_cell_formula_units_Z 4
_cell_length_a 11.786
_cell_length_b 9.187
_cell_length_c 12.4
_cell_volume 1342.647
_citation_journal_id_ASTM INOCAJ
_cod_data_source_file Passmore_INOCAJ_1981_1733.cif
_cod_data_source_block F6I1S7Sb1
_cod_original_formula_sum 'F6 I1 S7 Sb1'
_cod_database_code 4344338

loop_
_symmetry_equiv_pos_as_xyz
x,y,z
-x+1/2,-y,z+1/2
x+1/2,-y+1/2,-z
-x,y+1/2,-z+1/2

loop_
_atom_site_label
_atom_site_type_symbol
_atom_site_fract_x
_atom_site_fract_y
_atom_site_fract_z
_atom_site_occupancy
_atom_site_U_iso_or_equiv
F5 F-1 -0.0145 -0.0349 0.0587 1 0.0
S3 S 0.5305 0.5056 0.2522 1 0.0
F4 F-1 0.038 0.2433 0.0886 1 0.0
F1 F-1 -0.0006 0.0774 0.2553 1 0.0
I1 I-1 0.27964 0.68087 0.37989 1 0.0
Sb1 Sb+5 0.09534 0.06859 0.13671 1 0.0
S5 S 0.5492 0.4354 0.5062 1 0.0
F2 F-1 0.1912 0.0598 0.0139 1 0.0
S1 S 0.2537 0.4602 0.2888 1 0.0
S2 S 0.3888 0.4357 0.1796 1 0.0
S7 S 0.305 0.2922 0.4276 1 0.0
S4 S 0.5717 0.3419 0.3656 1 0.0
S6 S 0.369 0.4051 0.541 1 0.0
F3 F-1 0.2083 0.1655 0.2107 1 0.0
F6 F-1 0.1559 -0.1048 0.1829 1 0.0
